data_4128072
loop_
_publ_author_name
'Yang, Chen-Kai'
'Chen, Wang-Nan'
'Ding, Yan-Ting'
'Wang, Jing'
'Rao, Yin'
'Liao, Wei-Qiang'
'Xie, Yongfa'
'Zou, Wennan'
'Xiong, Ren-Gen'

_publ_section_title
;
 Directional Intermolecular Interactions for Precise Molecular Design of a
 High- T<sub>c</sub> Multiaxial Molecular Ferroelectric.
;
_journal_issue 4
_journal_name_full 'Journal of the American Chemical Society'
_journal_page_first 1781
_journal_page_last 1787
_journal_paper_doi 10.1021/jacs.8b13223
_journal_volume 141
_journal_year 2019
_chemical_formula_moiety 'C8 H16 N, Cl O4'
_chemical_formula_sum 'C8 H16 Cl N O4'
_chemical_formula_weight 225.67
_space_group_crystal_system monoclinic
_space_group_IT_number 14
_space_group_name_Hall '-P 2yn'
_space_group_name_H-M_alt 'P 1 21/n 1'
_symmetry_space_group_name_Hall '-P 2yn'
_symmetry_space_group_name_H-M 'P 1 21/n 1'
_atom_sites_solution_hydrogens mixed
_audit_creation_method SHELXL-2014/7
_cell_angle_alpha 90
_cell_angle_beta 96.337(8)
_cell_angle_gamma 90
_cell_formula_units_Z 4
_cell_length_a 7.9042(6)
_cell_length_b 10.9593(8)
_cell_length_c 11.5892(10)
_cell_measurement_reflns_used 2349
_cell_measurement_temperature 93(2)
_cell_measurement_theta_max 28.4730
_cell_measurement_theta_min 2.5600
_cell_volume 997.77(14)
_computing_cell_refinement 'CrysAlisPro 1.171.39.46 (Rigaku OD, 2018)'
_computing_data_collection 'CrysAlisPro 1.171.39.46 (Rigaku OD, 2018)'
_computing_data_reduction 'CrysAlisPro 1.171.39.46 (Rigaku OD, 2018)'
_computing_molecular_graphics 'DIAMOND (Brandenburg & Putz, 2005)'
_computing_publication_material 'SHELXL-2014/7 (Sheldrick, 2014)'
_computing_structure_refinement 'SHELXL-2014/7 (Sheldrick, 2014)'
_computing_structure_solution 'SHELXL-2014/7 (Sheldrick, 2014)'
_diffrn_ambient_temperature 93(2)
_diffrn_measured_fraction_theta_full 0.999
_diffrn_measured_fraction_theta_max 0.996
_diffrn_measurement_device_type 'XtaLAB Synergy R, DW system, HyPix'
_diffrn_measurement_method 'four-circle diffractometer'
_diffrn_radiation_type MoK\a
_diffrn_radiation_wavelength 0.71073
_diffrn_reflns_av_unetI/netI 0.0596
_diffrn_reflns_Laue_measured_fraction_full 0.999
_diffrn_reflns_Laue_measured_fraction_max 0.996
_diffrn_reflns_limit_h_max 10
_diffrn_reflns_limit_h_min -10
_diffrn_reflns_limit_k_max 14
_diffrn_reflns_limit_k_min -14
_diffrn_reflns_limit_l_max 15
_diffrn_reflns_limit_l_min -2
_diffrn_reflns_number 2303
_diffrn_reflns_point_group_measured_fraction_full 0.999
_diffrn_reflns_point_group_measured_fraction_max 0.996
_diffrn_reflns_theta_full 25.242
_diffrn_reflns_theta_max 27.551
_diffrn_reflns_theta_min 2.565
_diffrn_source 'Rotating-anode X-ray tube'
_exptl_absorpt_coefficient_mu 0.373
_exptl_absorpt_correction_T_max 0.925
_exptl_absorpt_correction_T_min 0.921
_exptl_absorpt_correction_type multi-scan
_exptl_absorpt_process_details 'CrysAlisPro 1.171.39.46 (Rigaku OD, 2018)'
_exptl_crystal_colour colorless
_exptl_crystal_density_diffrn 1.502
_exptl_crystal_description block
_exptl_crystal_F_000 480
_exptl_crystal_size_max 0.220
_exptl_crystal_size_mid 0.210
_exptl_crystal_size_min 0.210
_refine_diff_density_max 1.671
_refine_diff_density_min -0.990
_refine_diff_density_rms 0.131
_refine_ls_extinction_method none
_refine_ls_goodness_of_fit_ref 1.052
_refine_ls_hydrogen_treatment mixed
_refine_ls_matrix_type full
_refine_ls_number_parameters 132
_refine_ls_number_reflns 2303
_refine_ls_number_restraints 100
_refine_ls_restrained_S_all 1.102
_refine_ls_R_factor_all 0.1173
_refine_ls_R_factor_gt 0.0880
_refine_ls_shift/su_max 0.000
_refine_ls_shift/su_mean 0.000
_refine_ls_structure_factor_coef Fsqd
_refine_ls_weighting_details 'w=1/[\s^2^(Fo^2^)+(0.1072P)^2^+2.2895P] where P=(Fo^2^+2Fc^2^)/3'
_refine_ls_weighting_scheme calc
_refine_ls_wR_factor_gt 0.2150
_refine_ls_wR_factor_ref 0.2310
_reflns_Friedel_coverage 0.000
_reflns_number_gt 1666
_reflns_number_total 2303
_reflns_threshold_expression 'I > 2\s(I)'
_cod_data_source_file ja8b13223_si_005.cif
_cod_data_source_block p21n_tw
_cod_database_code 4128072
_shelx_shelxl_version_number 2014/7
_shelx_space_group_comment
;
The symmetry employed for this shelxl refinement is uniquely defined
by the following loop, which should always be used as a source of
symmetry information in preference to the above space-group names.
They are only intended as comments.
;
_shelx_estimated_absorpt_t_min 0.921
_shelx_estimated_absorpt_t_max 0.925

loop_
_space_group_symop_operation_xyz
'x, y, z'
'-x+1/2, y+1/2, -z+1/2'
'-x, -y, -z'
'x-1/2, -y-1/2, z-1/2'

loop_
_atom_site_label
_atom_site_type_symbol
_atom_site_fract_x
_atom_site_fract_y
_atom_site_fract_z
_atom_site_U_iso_or_equiv
_atom_site_adp_type
_atom_site_occupancy
_atom_site_site_symmetry_order
_atom_site_calc_flag
_atom_site_refinement_flags_posn
_atom_site_refinement_flags_adp
Cl1 Cl 0.24633(14) 0.54722(10) 0.81057(10) 0.0264(3) Uani 1 1 d D U
O1 O 0.0795(5) 0.5360(3) 0.8469(3) 0.0370(9) Uani 1 1 d . U
O2 O 0.3687(4) 0.5202(3) 0.9043(2) 0.0349(9) Uani 1 1 d D U
O3 O 0.2709(5) 0.6706(4) 0.7737(4) 0.0488(12) Uani 1 1 d . U
O4 O 0.2628(6) 0.4648(5) 0.7171(4) 0.0623(15) Uani 1 1 d . U
N1 N 0.6870(6) 0.7027(3) 0.9499(4) 0.0294(9) Uani 1 1 d . U
H1 H 0.6320 0.6291 0.9806 0.035 Uiso 1 1 calc R U
C1 C 0.8239(7) 0.8891(4) 0.8713(4) 0.0333(12) Uani 1 1 d . U
H1A H 0.8788 0.9621 0.8394 0.040 Uiso 1 1 calc R U
C2 C 0.7690(14) 0.7982(8) 0.7754(7) 0.082(2) Uani 1 1 d D U
H2 H 0.884(3) 0.769(6) 0.790(3) 0.099 Uiso 1 1 d D U
C3 C 0.8036(13) 0.8129(8) 0.6656(6) 0.083(3) Uani 1 1 d D U
H3A H 0.8919 0.8753 0.6630 0.124 Uiso 1 1 calc R U
H3B H 0.7002 0.8386 0.6172 0.124 Uiso 1 1 calc R U
H3C H 0.8440 0.7355 0.6363 0.124 Uiso 1 1 calc R U
C4 C 0.7007(7) 0.6849(4) 0.8225(4) 0.0297(11) Uani 1 1 d . U
H4A H 0.7774 0.6156 0.8112 0.036 Uiso 1 1 calc R U
H4B H 0.5872 0.6665 0.7813 0.036 Uiso 1 1 calc R U
C5 C 0.8610(7) 0.7179(4) 1.0139(5) 0.0321(11) Uani 1 1 d . U
H5A H 0.9303 0.6441 1.0041 0.038 Uiso 1 1 calc R U
H5B H 0.8525 0.7294 1.0978 0.038 Uiso 1 1 calc R U
C6 C 0.9441(8) 0.8283(5) 0.9654(7) 0.0534(18) Uani 1 1 d . U
H6A H 1.0492 0.8029 0.9327 0.064 Uiso 1 1 calc R U
H6B H 0.9762 0.8874 1.0287 0.064 Uiso 1 1 calc R U
C7 C 0.6655(8) 0.9250(5) 0.9232(6) 0.0477(16) Uani 1 1 d . U
H7A H 0.5858 0.9661 0.8636 0.057 Uiso 1 1 calc R U
H7B H 0.6948 0.9832 0.9876 0.057 Uiso 1 1 calc R U
C8 C 0.5799(7) 0.8132(5) 0.9686(5) 0.0347(12) Uani 1 1 d . U
H8A H 0.5688 0.8232 1.0523 0.042 Uiso 1 1 calc R U
H8B H 0.4646 0.8031 0.9268 0.042 Uiso 1 1 calc R U

loop_
_atom_site_aniso_label
_atom_site_aniso_U_11
_atom_site_aniso_U_22
_atom_site_aniso_U_33
_atom_site_aniso_U_23
_atom_site_aniso_U_13
_atom_site_aniso_U_12
Cl1 0.0255(6) 0.0223(5) 0.0312(6) 0.0021(4) 0.0022(4) 0.0019(4)
O1 0.0229(18) 0.033(2) 0.056(2) 0.0060(17) 0.0084(16) 0.0008(15)
O2 0.032(2) 0.033(2) 0.038(2) 0.0092(15) -0.0043(16) -0.0042(15)
O3 0.036(2) 0.039(2) 0.071(3) 0.032(2) 0.002(2) -0.0035(17)
O4 0.061(3) 0.074(3) 0.050(3) -0.031(2) 0.000(2) 0.020(3)
N1 0.031(2) 0.0186(19) 0.040(2) -0.0009(16) 0.0111(18) -0.0022(17)
C1 0.048(3) 0.018(2) 0.035(3) -0.0022(18) 0.009(2) -0.009(2)
C2 0.126(5) 0.062(4) 0.062(4) -0.010(3) 0.023(4) -0.034(4)
C3 0.127(7) 0.083(5) 0.041(4) -0.017(3) 0.024(4) -0.055(5)
C4 0.032(3) 0.023(2) 0.036(3) -0.0071(19) 0.007(2) -0.0050(19)
C5 0.035(3) 0.027(2) 0.034(3) 0.003(2) 0.002(2) 0.007(2)
C6 0.034(3) 0.028(3) 0.095(5) 0.013(3) -0.004(3) 0.002(2)
C7 0.039(3) 0.024(3) 0.077(4) 0.002(3) -0.004(3) 0.003(2)
C8 0.033(3) 0.031(3) 0.042(3) -0.006(2) 0.008(2) 0.005(2)

loop_
_atom_type_symbol
_atom_type_description
_atom_type_scat_dispersion_real
_atom_type_scat_dispersion_imag
_atom_type_scat_source
C C 0.0033 0.0016 'International Tables Vol C Tables 4.2.6.8 and 6.1.1.4'
H H 0.0000 0.0000 'International Tables Vol C Tables 4.2.6.8 and 6.1.1.4'
N N 0.0061 0.0033 'International Tables Vol C Tables 4.2.6.8 and 6.1.1.4'
O O 0.0106 0.0060 'International Tables Vol C Tables 4.2.6.8 and 6.1.1.4'
Cl Cl 0.1484 0.1585 'International Tables Vol C Tables 4.2.6.8 and 6.1.1.4'

loop_
_geom_angle_atom_site_label_1
_geom_angle_atom_site_label_2
_geom_angle_atom_site_label_3
_geom_angle
O2 Cl1 O4 109.9(3)
O2 Cl1 O1 109.4(2)
O4 Cl1 O1 109.4(3)
O2 Cl1 O3 108.9(2)
O4 Cl1 O3 110.1(3)
O1 Cl1 O3 109.1(2)
C5 N1 C4 109.8(4)
C5 N1 C8 109.8(4)
C4 N1 C8 110.3(4)
C7 C1 C2 106.3(6)
C7 C1 C6 108.1(5)
C2 C1 C6 110.1(6)
C3 C2 C4 124.8(7)
C3 C2 C1 123.0(7)
C4 C2 C1 111.5(6)
C2 C4 N1 108.7(4)
N1 C5 C6 108.5(4)
C5 C6 C1 110.8(5)
C1 C7 C8 110.5(4)
N1 C8 C7 108.6(4)

loop_
_geom_bond_atom_site_label_1
_geom_bond_atom_site_label_2
_geom_bond_distance
Cl1 O2 1.4036(10)
Cl1 O4 1.427(4)
Cl1 O1 1.433(4)
Cl1 O3 1.438(4)
N1 C5 1.498(7)
N1 C4 1.505(6)
N1 C8 1.507(6)
C1 C7 1.500(8)
C1 C2 1.519(9)
C1 C6 1.519(8)
C2 C3 1.341(9)
C2 C4 1.482(9)
C5 C6 1.515(8)
C7 C8 1.521(8)
